data_4133318
loop_
_publ_author_name
'Tan, Chunxia'
'Han, Xing'
'Li, Zijian'
'Liu, Yan'
'Cui, Yong'

_publ_section_title
;
 Controlled Exchange of Achiral Linkers with Chiral Linkers in Zr-Based
 UiO-68 Metal-Organic Framework.
;
_journal_issue 47
_journal_name_full 'Journal of the American Chemical Society'
_journal_page_first 16229
_journal_page_last 16236
_journal_paper_doi 10.1021/jacs.8b09606
_journal_volume 140
_journal_year 2018
_chemical_formula_sum 'C90 H78 Cu3 N6 O22 Zr3'
_chemical_formula_weight 2059.86
_chemical_name_common UiO-68-Cu
_space_group_crystal_system cubic
_space_group_IT_number 209
_space_group_name_Hall 'F 4 2 3'
_space_group_name_H-M_alt 'F 4 3 2'
_atom_sites_solution_hydrogens geom
_audit_creation_method SHELXL-2013
_cell_angle_alpha 90
_cell_angle_beta 90
_cell_angle_gamma 90
_cell_formula_units_Z 8
_cell_length_a 32.0319(7)
_cell_length_b 32.0319(7)
_cell_length_c 32.0319(7)
_cell_measurement_reflns_used 2215
_cell_measurement_temperature 100(2)
_cell_measurement_theta_max 28.366
_cell_measurement_theta_min 2.452
_cell_volume 32866.1(12)
_computing_structure_refinement 'SHELXL-2013 (Sheldrick, 2013)'
_diffrn_ambient_temperature 100(2)
_diffrn_measured_fraction_theta_full 0.877
_diffrn_measured_fraction_theta_max 0.990
_diffrn_measurement_device_type 'CCD area detector'
_diffrn_measurement_method ' phi and omega scans'
_diffrn_radiation_type synchrotron
_diffrn_radiation_wavelength 0.82654
_diffrn_reflns_av_R_equivalents 0.0904
_diffrn_reflns_av_unetI/netI 0.0280
_diffrn_reflns_Laue_measured_fraction_full 0.877
_diffrn_reflns_Laue_measured_fraction_max 0.990
_diffrn_reflns_limit_h_max 36
_diffrn_reflns_limit_h_min -36
_diffrn_reflns_limit_k_max 36
_diffrn_reflns_limit_k_min -36
_diffrn_reflns_limit_l_max 36
_diffrn_reflns_limit_l_min -34
_diffrn_reflns_number 45563
_diffrn_reflns_point_group_measured_fraction_full 0.874
_diffrn_reflns_point_group_measured_fraction_max 0.994
_diffrn_reflns_theta_full 29.731
_diffrn_reflns_theta_max 28.366
_diffrn_reflns_theta_min 2.452
_diffrn_source 'fine-focus sealed tube'
_exptl_absorpt_coefficient_mu 0.910
_exptl_crystal_colour violet
_exptl_crystal_density_diffrn 0.833
_exptl_crystal_description cubic
_exptl_crystal_F_000 8344
_exptl_crystal_size_max 0.02
_exptl_crystal_size_mid 0.02
_exptl_crystal_size_min 0.02
_refine_diff_density_max 0.905
_refine_diff_density_min -0.604
_refine_diff_density_rms 0.102
_refine_ls_abs_structure_details
;
 Flack x determined using 691 quotients [(I+)-(I-)]/[(I+)+(I-)]
 (Parsons and Flack (2004), Acta Cryst. A60, s61).
;
_refine_ls_abs_structure_Flack 0.44(4)
_refine_ls_extinction_method none
_refine_ls_goodness_of_fit_ref 1.087
_refine_ls_hydrogen_treatment constr
_refine_ls_matrix_type full
_refine_ls_number_parameters 116
_refine_ls_number_reflns 2200
_refine_ls_number_restraints 297
_refine_ls_restrained_S_all 1.089
_refine_ls_R_factor_all 0.0819
_refine_ls_R_factor_gt 0.0737
_refine_ls_shift/su_max 0.000
_refine_ls_shift/su_mean 0.000
_refine_ls_structure_factor_coef Fsqd
_refine_ls_weighting_details
;
 w=1/[\s^2^(Fo^2^)+(0.1247P)^2^+332.8566P]
 where P=(Fo^2^+2Fc^2^)/3
;
_refine_ls_weighting_scheme calc
_refine_ls_wR_factor_gt 0.2090
_refine_ls_wR_factor_ref 0.2172
_reflns_Friedel_coverage 0.631
_reflns_Friedel_fraction_full 0.869
_reflns_Friedel_fraction_max 1.000
_reflns_number_gt 1965
_reflns_number_total 2200
_reflns_threshold_expression 'I > 2\s(I)'
_cod_data_source_file ja8b09606_si_002.cif
_cod_data_source_block uio-resolved
_cod_original_cell_volume 32866(2)
_cod_database_code 4133318
_shelx_space_group_comment
;
The symmetry employed for this shelxl refinement is uniquely defined
by the following loop, which should always be used as a source of
symmetry information in preference to the above space-group names.
They are only intended as comments.
;
_shelxl_version_number 2013-2

loop_
_space_group_symop_operation_xyz
'x, y, z'
'-x, -y, z'
'-x, y, -z'
'x, -y, -z'
'z, x, y'
'z, -x, -y'
'-z, -x, y'
'-z, x, -y'
'y, z, x'
'-y, z, -x'
'y, -z, -x'
'-y, -z, x'
'y, x, -z'
'-y, -x, -z'
'y, -x, z'
'-y, x, z'
'x, z, -y'
'-x, z, y'
'-x, -z, -y'
'x, -z, y'
'z, y, -x'
'z, -y, x'
'-z, y, x'
'-z, -y, -x'
'x, y+1/2, z+1/2'
'-x, -y+1/2, z+1/2'
'-x, y+1/2, -z+1/2'
'x, -y+1/2, -z+1/2'
'z, x+1/2, y+1/2'
'z, -x+1/2, -y+1/2'
'-z, -x+1/2, y+1/2'
'-z, x+1/2, -y+1/2'
'y, z+1/2, x+1/2'
'-y, z+1/2, -x+1/2'
'y, -z+1/2, -x+1/2'
'-y, -z+1/2, x+1/2'
'y, x+1/2, -z+1/2'
'-y, -x+1/2, -z+1/2'
'y, -x+1/2, z+1/2'
'-y, x+1/2, z+1/2'
'x, z+1/2, -y+1/2'
'-x, z+1/2, y+1/2'
'-x, -z+1/2, -y+1/2'
'x, -z+1/2, y+1/2'
'z, y+1/2, -x+1/2'
'z, -y+1/2, x+1/2'
'-z, y+1/2, x+1/2'
'-z, -y+1/2, -x+1/2'
'x+1/2, y, z+1/2'
'-x+1/2, -y, z+1/2'
'-x+1/2, y, -z+1/2'
'x+1/2, -y, -z+1/2'
'z+1/2, x, y+1/2'
'z+1/2, -x, -y+1/2'
'-z+1/2, -x, y+1/2'
'-z+1/2, x, -y+1/2'
'y+1/2, z, x+1/2'
'-y+1/2, z, -x+1/2'
'y+1/2, -z, -x+1/2'
'-y+1/2, -z, x+1/2'
'y+1/2, x, -z+1/2'
'-y+1/2, -x, -z+1/2'
'y+1/2, -x, z+1/2'
'-y+1/2, x, z+1/2'
'x+1/2, z, -y+1/2'
'-x+1/2, z, y+1/2'
'-x+1/2, -z, -y+1/2'
'x+1/2, -z, y+1/2'
'z+1/2, y, -x+1/2'
'z+1/2, -y, x+1/2'
'-z+1/2, y, x+1/2'
'-z+1/2, -y, -x+1/2'
'x+1/2, y+1/2, z'
'-x+1/2, -y+1/2, z'
'-x+1/2, y+1/2, -z'
'x+1/2, -y+1/2, -z'
'z+1/2, x+1/2, y'
'z+1/2, -x+1/2, -y'
'-z+1/2, -x+1/2, y'
'-z+1/2, x+1/2, -y'
'y+1/2, z+1/2, x'
'-y+1/2, z+1/2, -x'
'y+1/2, -z+1/2, -x'
'-y+1/2, -z+1/2, x'
'y+1/2, x+1/2, -z'
'-y+1/2, -x+1/2, -z'
'y+1/2, -x+1/2, z'
'-y+1/2, x+1/2, z'
'x+1/2, z+1/2, -y'
'-x+1/2, z+1/2, y'
'-x+1/2, -z+1/2, -y'
'x+1/2, -z+1/2, y'
'z+1/2, y+1/2, -x'
'z+1/2, -y+1/2, x'
'-z+1/2, y+1/2, x'
'-z+1/2, -y+1/2, -x'

loop_
_atom_site_label
_atom_site_type_symbol
_atom_site_fract_x
_atom_site_fract_y
_atom_site_fract_z
_atom_site_U_iso_or_equiv
_atom_site_adp_type
_atom_site_occupancy
_atom_site_site_symmetry_order
_atom_site_calc_flag
_atom_site_refinement_flags_posn
_atom_site_refinement_flags_adp
_atom_site_refinement_flags_occupancy
_atom_site_disorder_assembly
_atom_site_disorder_group
Cu1 Cu 0.26984(12) 0.5000 0.73016(12) 0.232(5) Uani 0.5 2 d S TU P . .
Zr1 Zr 0.07741(3) 0.5000 0.5000 0.0254(5) Uani 1 4 d S TU P . .
O1 O 0.0384(2) 0.4616(2) 0.4616(2) 0.063(3) Uani 1 3 d S TU P . .
O2 O 0.11081(16) 0.4975(4) 0.56001(17) 0.0499(16) Uani 1 1 d . U . . .
O3 O 0.2216(3) 0.5000 0.7216(3) 0.279(11) Uani 1 2 d S TU P A .
C1 C 0.0980(2) 0.5000 0.5980(2) 0.056(3) Uani 1 2 d DS TU P . .
C2 C 0.1302(2) 0.5000 0.6302(2) 0.097(5) Uani 1 2 d DS TU P . .
C3 C 0.1718(3) 0.5028(14) 0.6194(4) 0.152(7) Uani 1 1 d D U . . .
H3 H 0.1792 0.5061 0.5915 0.183 Uiso 1 1 calc R U . . .
C4 C 0.2029(4) 0.501(2) 0.6495(4) 0.225(8) Uani 1 1 d D U . . .
C5 C 0.1916(4) 0.5000 0.6916(4) 0.237(12) Uani 1 2 d DS TU P A .
N1 N 0.2726(6) 0.5146(13) 0.6675(6) 0.277(8) Uani 0.5 1 d D U P A 1
C6 C 0.2461(5) 0.4890(13) 0.6420(6) 0.266(8) Uani 0.5 1 d D U P A 1
C7 C 0.3164(7) 0.5132(12) 0.6555(8) 0.268(14) Uani 0.5 1 d D U P A 1
H7 H 0.3264 0.5419 0.6594 0.321 Uiso 0.5 1 calc R U P A 1
C8 C 0.3246(10) 0.504(5) 0.6101(10) 0.287(19) Uani 0.5 1 d D U P A 1
H8A H 0.3077 0.5221 0.5927 0.344 Uiso 0.5 1 calc R U P A 1
H8B H 0.3168 0.4752 0.6040 0.344 Uiso 0.5 1 calc R U P A 1
C9 C 0.3702(10) 0.510(2) 0.6000(12) 0.31(2) Uani 0.5 1 d D U P A 1
H9A H 0.3755 0.4995 0.5722 0.372 Uiso 0.5 1 calc R U P A 1
H9B H 0.3759 0.5400 0.5995 0.372 Uiso 0.5 1 calc R U P A 1
C6' C 0.2461(5) 0.4890(13) 0.6420(6) 0.266(8) Uani 0.5 1 d D U P A 2
C10 C 0.2726(6) 0.5146(13) 0.6675(6) 0.277(8) Uani 0.5 1 d D U P A 2
C11 C 0.2530(10) 0.5110(19) 0.6010(7) 0.285(10) Uani 0.5 1 d D U P A 2
H11A H 0.2370 0.4975 0.5796 0.428 Uiso 0.5 1 calc R U P A 2
H11B H 0.2821 0.5099 0.5939 0.428 Uiso 0.5 1 calc R U P A 2
H11C H 0.2444 0.5396 0.6034 0.428 Uiso 0.5 1 calc R U P A 2
C12 C 0.2802(14) 0.4562(15) 0.6332(16) 0.285(10) Uani 0.5 1 d D U P A 2
H12A H 0.2690 0.4346 0.6156 0.428 Uiso 0.5 1 calc R U P A 2
H12B H 0.2895 0.4442 0.6591 0.428 Uiso 0.5 1 calc R U P A 2
H12C H 0.3034 0.4693 0.6194 0.428 Uiso 0.5 1 calc R U P A 2

loop_
_atom_site_aniso_label
_atom_site_aniso_U_11
_atom_site_aniso_U_22
_atom_site_aniso_U_33
_atom_site_aniso_U_23
_atom_site_aniso_U_13
_atom_site_aniso_U_12
Cu1 0.0646(18) 0.567(16) 0.0646(18) -0.036(6) -0.034(2) -0.036(6)
Zr1 0.0179(6) 0.0292(5) 0.0292(5) 0.000 0.000 0.000
O1 0.063(3) 0.063(3) 0.063(3) 0.040(4) -0.040(4) -0.040(4)
O2 0.042(3) 0.059(4) 0.049(3) 0.013(5) -0.022(2) -0.016(6)
O3 0.125(6) 0.59(3) 0.125(6) 0.024(11) -0.095(7) -0.024(11)
C1 0.051(3) 0.067(7) 0.051(3) 0.019(7) -0.021(4) -0.019(7)
C2 0.062(5) 0.165(15) 0.062(5) 0.029(10) -0.036(5) -0.029(10)
C3 0.062(6) 0.31(2) 0.087(7) -0.001(15) -0.038(5) -0.048(11)
C4 0.085(7) 0.48(2) 0.113(8) 0.006(13) -0.062(6) -0.038(12)
C5 0.106(7) 0.50(3) 0.106(7) 0.014(12) -0.071(8) -0.014(12)
N1 0.098(8) 0.60(2) 0.134(8) -0.019(11) -0.051(6) -0.047(12)
C6 0.097(7) 0.57(2) 0.133(9) -0.018(12) -0.065(7) -0.024(12)
C7 0.082(11) 0.63(4) 0.092(12) -0.02(2) -0.047(9) -0.050(17)
C8 0.097(15) 0.67(6) 0.095(14) -0.03(3) -0.044(11) -0.05(3)
C9 0.109(17) 0.70(7) 0.12(2) -0.03(4) -0.031(14) -0.06(4)
C6' 0.097(7) 0.57(2) 0.133(9) -0.018(12) -0.065(7) -0.024(12)
C10 0.098(8) 0.60(2) 0.134(8) -0.019(11) -0.051(6) -0.047(12)
C11 0.113(14) 0.58(3) 0.158(13) -0.006(14) -0.046(11) -0.016(16)
C12 0.113(14) 0.58(3) 0.158(13) -0.006(14) -0.046(11) -0.016(16)

loop_
_atom_type_symbol
_atom_type_description
_atom_type_scat_dispersion_real
_atom_type_scat_dispersion_imag
_atom_type_scat_source
C C 0.0050 0.0020 'International Tables Vol C Tables 4.2.6.8 and 6.1.1.4'
H H 0.0000 0.0000 'International Tables Vol C Tables 4.2.6.8 and 6.1.1.4'
Cu Cu 0.2560 1.6830 'International Tables Vol C Tables 4.2.6.8 and 6.1.1.4'
N N 0.0090 0.0050 'International Tables Vol C Tables 4.2.6.8 and 6.1.1.4'
O O 0.0160 0.0090 'International Tables Vol C Tables 4.2.6.8 and 6.1.1.4'
Zr Zr -1.4800 0.7630 'International Tables Vol C Tables 4.2.6.8 and 6.1.1.4'

loop_
_geom_angle_atom_site_label_1
_geom_angle_atom_site_label_2
_geom_angle_atom_site_label_3
_geom_angle
_geom_angle_site_symmetry_1
_geom_angle_site_symmetry_3
O3 Cu1 O3 110.1(6) 51_556 .
O3 Cu1 Cu1 55.0(3) 51_556 51_556
O3 Cu1 Cu1 55.0(3) . 51_556
O3 Cu1 C10 82.7(6) 51_556 24_666
O3 Cu1 C10 161.9(9) . 24_666
Cu1 Cu1 C10 136.0(6) 51_556 24_666
O3 Cu1 N1 82.7(6) 51_556 24_666
O3 Cu1 N1 161.9(9) . 24_666
Cu1 Cu1 N1 136.0(6) 51_556 24_666
O3 Cu1 N1 161.9(9) 51_556 .
O3 Cu1 N1 82.7(6) . .
Cu1 Cu1 N1 135.9(6) 51_556 .
N1 Cu1 N1 88.1(12) 24_666 .
O1 Zr1 O1 70.1(3) . 88
O1 Zr1 O1 70.1(3) . 86_556
O1 Zr1 O1 108.7(6) 88 86_556
O1 Zr1 O1 108.7(6) . 4_566
O1 Zr1 O1 70.1(3) 88 4_566
O1 Zr1 O1 70.1(3) 86_556 4_566
O1 Zr1 O2 139.8(3) . .
O1 Zr1 O2 143.7(3) 88 .
O1 Zr1 O2 76.2(3) 86_556 .
O1 Zr1 O2 78.6(3) 4_566 .
O1 Zr1 O2 143.7(3) . 17_556
O1 Zr1 O2 78.6(3) 88 17_556
O1 Zr1 O2 139.8(3) 86_556 17_556
O1 Zr1 O2 76.2(3) 4_566 17_556
O2 Zr1 O2 76.34(13) . 17_556
O1 Zr1 O2 76.2(3) . 20_565
O1 Zr1 O2 139.8(3) 88 20_565
O1 Zr1 O2 78.6(3) 86_556 20_565
O1 Zr1 O2 143.7(3) 4_566 20_565
O2 Zr1 O2 76.34(13) . 20_565
O2 Zr1 O2 121.9(3) 17_556 20_565
O1 Zr1 O2 78.6(3) . 4_566
O1 Zr1 O2 76.2(3) 88 4_566
O1 Zr1 O2 143.7(3) 86_556 4_566
O1 Zr1 O2 139.8(3) 4_566 4_566
O2 Zr1 O2 121.8(3) . 4_566
O2 Zr1 O2 76.34(13) 17_556 4_566
O2 Zr1 O2 76.34(13) 20_565 4_566
O1 Zr1 Zr1 35.07(15) . 78_456
O1 Zr1 Zr1 89.7(3) 88 78_456
O1 Zr1 Zr1 35.07(15) 86_556 78_456
O1 Zr1 Zr1 89.7(3) 4_566 78_456
O2 Zr1 Zr1 108.5(2) . 78_456
O2 Zr1 Zr1 163.96(15) 17_556 78_456
O2 Zr1 Zr1 74.11(15) 20_565 78_456
O2 Zr1 Zr1 111.7(3) 4_566 78_456
O1 Zr1 Zr1 35.07(15) . 58
O1 Zr1 Zr1 35.07(15) 88 58
O1 Zr1 Zr1 89.7(3) 86_556 58
O1 Zr1 Zr1 89.7(3) 4_566 58
O2 Zr1 Zr1 163.96(15) . 58
O2 Zr1 Zr1 111.7(3) 17_556 58
O2 Zr1 Zr1 108.5(2) 20_565 58
O2 Zr1 Zr1 74.11(15) 4_566 58
Zr1 Zr1 Zr1 60.0 78_456 58
O1 Zr1 Zr1 89.7(3) . 57_455
O1 Zr1 Zr1 89.7(3) 88 57_455
O1 Zr1 Zr1 35.07(15) 86_556 57_455
O1 Zr1 Zr1 35.07(15) 4_566 57_455
O2 Zr1 Zr1 74.11(15) . 57_455
O2 Zr1 Zr1 108.5(2) 17_556 57_455
O2 Zr1 Zr1 111.7(3) 20_565 57_455
O2 Zr1 Zr1 163.96(15) 4_566 57_455
Zr1 Zr1 Zr1 60.0 78_456 57_455
Zr1 Zr1 Zr1 90.0 58 57_455
O1 Zr1 Zr1 89.7(3) . 77_455
O1 Zr1 Zr1 35.07(15) 88 77_455
O1 Zr1 Zr1 89.7(3) 86_556 77_455
O1 Zr1 Zr1 35.07(15) 4_566 77_455
O2 Zr1 Zr1 111.7(3) . 77_455
O2 Zr1 Zr1 74.11(15) 17_556 77_455
O2 Zr1 Zr1 163.96(15) 20_565 77_455
O2 Zr1 Zr1 108.5(2) 4_566 77_455
Zr1 Zr1 Zr1 90.0 78_456 77_455
Zr1 Zr1 Zr1 60.0 58 77_455
Zr1 Zr1 Zr1 60.0 57_455 77_455
Zr1 O1 Zr1 109.9(3) 58 78_456
Zr1 O1 Zr1 109.9(3) 58 .
Zr1 O1 Zr1 109.9(3) 78_456 .
C1 O2 Zr1 132.0(5) . .
C5 O3 Cu1 145.0(3) . 51_556
C5 O3 Cu1 145.0(3) . .
Cu1 O3 Cu1 69.9(6) 51_556 .
O2 C1 O2 127.2(9) 70_465 .
O2 C1 C2 116.4(4) 70_465 .
O2 C1 C2 116.4(4) . .
C3 C2 C3 119.2(13) 70_465 .
C3 C2 C1 120.4(7) 70_465 .
C3 C2 C1 120.4(6) . .
C2 C3 C4 121.0(13) . .
C2 C3 H3 119.5 . .
C4 C3 H3 119.5 . .
C3 C4 C5 119.1(15) . .
C3 C4 C6 125.6(18) . .
C5 C4 C6 113.7(17) . .
O3 C5 C4 120.0(9) . .
O3 C5 C4 120.0(9) . 70_465
C4 C5 C4 120.1(17) . 70_465
C6 N1 C7 114(2) . .
C6 N1 Cu1 113.5(17) . .
C7 N1 Cu1 106.9(14) . .
N1 C6 C4 109(2) . .
N1 C7 C8 115(2) . .
N1 C7 C7 115.4(18) . 24_666
C8 C7 C7 111(4) . 24_666
N1 C7 H7 104.6 . .
C8 C7 H7 104.6 . .
C7 C7 H7 104.6 24_666 .
C7 C8 C9 110(3) . .
C7 C8 H8A 109.6 . .
C9 C8 H8A 109.6 . .
C7 C8 H8B 109.6 . .
C9 C8 H8B 109.6 . .
H8A C8 H8B 108.1 . .
C9 C9 C8 115(4) 24_666 .
C9 C9 H9A 108.5 24_666 .
C8 C9 H9A 108.5 . .
C9 C9 H9B 108.5 24_666 .
C8 C9 H9B 108.5 . .
H9A C9 H9B 107.5 . .
H11A C11 H11B 109.5 . .
H11A C11 H11C 109.5 . .
H11B C11 H11C 109.5 . .
H12A C12 H12B 109.5 . .
H12A C12 H12C 109.5 . .
H12B C12 H12C 109.5 . .

loop_
_geom_bond_atom_site_label_1
_geom_bond_atom_site_label_2
_geom_bond_distance
_geom_bond_site_symmetry_2
Cu1 O3 1.569(11) 51_556
Cu1 O3 1.569(11) .
Cu1 Cu1 1.798(11) 51_556
Cu1 C10 2.06(2) 24_666
Cu1 N1 2.06(2) 24_666
Cu1 N1 2.06(2) .
Zr1 O1 2.142(4) .
Zr1 O1 2.142(4) 88
Zr1 O1 2.142(4) 86_556
Zr1 O1 2.142(4) 4_566
Zr1 O2 2.201(5) .
Zr1 O2 2.201(5) 17_556
Zr1 O2 2.201(5) 20_565
Zr1 O2 2.201(5) 4_566
Zr1 Zr1 3.5066(13) 78_456
Zr1 Zr1 3.5066(13) 58
Zr1 Zr1 3.5066(13) 57_455
Zr1 Zr1 3.5066(13) 77_455
O1 Zr1 2.142(4) 58
O1 Zr1 2.142(4) 78_456
O2 C1 1.287(7) .
O3 C5 1.36(2) .
O3 Cu1 1.569(11) 51_556
C1 O2 1.287(7) 70_465
C1 C2 1.457(14) .
C2 C3 1.380(12) 70_465
C2 C3 1.380(13) .
C3 C4 1.386(14) .
C3 H3 0.9300 .
C4 C5 1.397(15) .
C4 C6 1.45(2) .
C5 C4 1.397(15) 70_465
N1 C6 1.435(17) .
N1 C7 1.46(2) .
C7 C8 1.51(2) .
C7 C7 1.53(3) 24_666
C7 H7 0.9800 .
C8 C9 1.51(2) .
C8 H8A 0.9700 .
C8 H8B 0.9700 .
C9 C9 1.50(3) 24_666
C9 H9A 0.9700 .
C9 H9B 0.9700 .
C11 H11A 0.9600 .
C11 H11B 0.9600 .
C11 H11C 0.9600 .
C12 H12A 0.9600 .
C12 H12B 0.9600 .
C12 H12C 0.9600 .
